data_2006671
loop_
_publ_author_name
'Gauthier, Ted J.'
'Yokum, T. Scott'
'Morales, Guillermo A.'
'McLaughlin, Mark L.'
'Liu, Yen-Hsiang'
'Fronczek, Frank R.'

_publ_section_title
;
 Two Cyclohexanespiro-5'-hydantoin Monohydrates
;
_journal_issue 11
_journal_name_full 'Acta Crystallographica Section C'
_journal_page_first 1659
_journal_page_last 1661
_journal_paper_doi 10.1107/S0108270197007488
_journal_volume 53
_journal_year 1997
_chemical_formula_moiety 'C8 H12 N2 O2, H2O'
_chemical_formula_sum 'C8 H14 N2 O3'
_chemical_formula_weight 186.21
_chemical_name_systematic
;
cyclohexanespiro-5'-hydantoin monohydrate
;
_space_group_IT_number 33
_symmetry_cell_setting orthorhombic
_symmetry_space_group_name_Hall 'P 2c -2n'
_symmetry_space_group_name_H-M 'P n a 21'
_atom_type_scat_source IntTabIV
_cell_angle_alpha 90
_cell_angle_beta 90
_cell_angle_gamma 90
_cell_formula_units_Z 4
_cell_length_a 16.8890(10)
_cell_length_b 9.2407(5)
_cell_length_c 6.2644(6)
_cell_measurement_reflns_used 25
_cell_measurement_temperature 296
_cell_measurement_theta_max 30
_cell_measurement_theta_min 14
_cell_volume 977.66(12)
_computing_cell_refinement CAD4_Software
_computing_data_collection CAD4_Software_(Enraf-Nonius,_1977)
_computing_data_reduction PROCESS_MolEN_(Fair,_1990)
_computing_molecular_graphics ORTEPII_(Johnson,_1976)
_computing_publication_material CIF_IN_MolEN
_computing_structure_refinement LSFM_MolEN
_computing_structure_solution direct_methods_SHELXS86_(Sheldrick,_1990)
_diffrn_measurement_device Enraf_Nonius_CAD4
_diffrn_measurement_method \w/2\q
_diffrn_radiation_type CuK\a
_diffrn_radiation_wavelength 1.54184
_diffrn_reflns_av_R_equivalents 0.034
_diffrn_reflns_limit_h_max 21
_diffrn_reflns_limit_h_min 0
_diffrn_reflns_limit_k_max 11
_diffrn_reflns_limit_k_min -11
_diffrn_reflns_limit_l_max 7
_diffrn_reflns_limit_l_min -7
_diffrn_reflns_number 3174
_diffrn_reflns_theta_max 75.0
_diffrn_standards_decay_% 0.4
_diffrn_standards_interval_time 120
_diffrn_standards_number 3
_exptl_absorpt_coefficient_mu 0.78
_exptl_absorpt_correction_T_max 0.93
_exptl_absorpt_correction_T_min 0.84
_exptl_absorpt_correction_type \y_scans_(North,_Phillips_&_Mathews,_1968)
_exptl_crystal_colour colorless
_exptl_crystal_density_diffrn 1.265
_exptl_crystal_density_meas ?
_exptl_crystal_density_method 'not measured'
_exptl_crystal_description fragment
_exptl_crystal_F_000 400
_exptl_crystal_size_max 0.33
_exptl_crystal_size_mid 0.10
_exptl_crystal_size_min 0.10
_refine_diff_density_max 0.23
_refine_diff_density_min -0.30
_refine_ls_abs_structure_details
;
Refinement of the antipodal structure was inconclusive. For the reported
absolute structure, R=0.03803, wR=0.03908, S=1.466, while the alternate
structure yielded R=0.03801, wR=0.03910, S=1.467.
;
_refine_ls_extinction_coef 8.5(2)\\times10^-6^
_refine_ls_extinction_method isotropic_(Zachariasen,_1963)
_refine_ls_goodness_of_fit_obs 1.466
_refine_ls_hydrogen_treatment refall
_refine_ls_number_parameters 174
_refine_ls_number_reflns 1722
_refine_ls_R_factor_obs .038
_refine_ls_shift/esd_max 0.005
_refine_ls_structure_factor_coef Fsqd
_refine_ls_weighting_details 'w = 4Fo^2^/[\s^2^(Fo^2^) + 0.0004Fo^4^]'
_refine_ls_weighting_scheme calc
_refine_ls_wR_factor_obs .039
_reflns_number_observed 1722
_reflns_number_total 2002
_reflns_observed_criterion >1.0\s(I)
_cod_data_source_file fg1332.cif
_cod_data_source_block 1
_cod_depositor_comments
;
The following automatic conversions were performed:

'_exptl_crystal_density_meas' value 'not measured' was changed to '?'
- the value is perceived as not measured.

Automatic conversion script
Id: cif_fix_values 3008 2015-01-20 13:52:24Z robertas 

The following automatic conversions were performed:

'_refine_ls_weighting_scheme' value 'w = 4Fo^2^/[\s^2^(Fo^2^) +
0.0004Fo^4^]' was changed to 'calc'. New tag
'_refine_ls_weighting_details' was created. The value of the new tag
was set to 'w = 4Fo^2^/[\s^2^(Fo^2^) + 0.0004Fo^4^]'.

Automatic conversion script
Id: cif_fix_values 3143 2015-03-26 13:38:13Z robertas 
;
_cod_original_cell_volume 977.6(2)
_cod_database_code 2006671

loop_
_symmetry_equiv_pos_as_xyz
'x, y, z'
'-x, -y, 1/2+z'
'1/2+x, 1/2-y, z'
'1/2-x, 1/2+y, 1/2+z'

loop_
_atom_site_aniso_label
_atom_site_aniso_U_11
_atom_site_aniso_U_22
_atom_site_aniso_U_33
_atom_site_aniso_U_12
_atom_site_aniso_U_13
_atom_site_aniso_U_23
O1 .0380(6) .1210(10) .0443(6) .0120(8) .0018(5) .0046(8)
O2 .0584(7) .1120(10) .0277(5) .0080(8) -.0008(5) .0013(7)
N1' .0381(6) .0760(10) .0239(5) .0060(8) -.0016(5) .0016(7)
N3' .0396(7) .0770(10) .0313(6) .0059(8) -.0075(6) .0006(8)
C2' .0372(7) .0700(10) .0332(7) .0050(9) -.0024(6) .0030(9)
C2 .0541(9) .0510(10) .0513(9) -.0033(9) -.0030(9) .0085(9)
C3 .0590(10) .0630(10) .0590(10) -.0180(10) -.0126(9) .0000(10)
C4 .0439(9) .084(2) .0680(10) -.0050(10) -.0163(8) .0110(10)
C4' .0433(8) .0620(10) .0283(6) .0058(9) -.0032(6) .0007(8)
C5 .0451(9) .0600(10) .0580(10) .0101(9) -.0125(8) .0070(10)
C5' .0356(7) .0501(8) .0264(6) .0026(8) -.0021(6) .0004(8)
C6 .0459(8) .0530(10) .0469(9) .0049(9) -.0058(8) -.0036(9)
O1W .0478(6) .0870(10) .0454(6) .0074(8) -.0114(5) -.0034(8)

loop_
_atom_site_label
_atom_site_fract_x
_atom_site_fract_y
_atom_site_fract_z
_atom_site_U_iso_or_equiv
_atom_site_thermal_displace_type
_atom_site_calc_flag
O1 .40878(7) .5878(2) 0 .0679(4) Uani ?
O2 .23740(8) .6069(2) .5584(2) .0662(4) Uani ?
N1' .27283(7) .6010(2) .0126(2) .0460(4) Uani ?
N3' .33847(8) .5985(2) .3146(2) .0494(4) Uani ?
C2' .34549(9) .5956(2) .0924(3) .0469(4) Uani ?
C2 .15820(10) .4710(2) .1689(3) .0521(5) Uani ?
C3 .10360(10) .4736(2) -.0260(4) .0602(6) Uani ?
C4 .05520(10) .6101(3) -.0342(4) .0653(6) Uani ?
C4' .26220(10) .6043(2) .3754(3) .0446(4) Uani ?
C5 .10780(10) .7428(2) -.0300(3) .0541(5) Uani ?
C5' .21116(9) .6048(2) .1759(3) .0373(4) Uani ?
C6 .16170(10) .7430(2) .1652(3) .0485(4) Uani ?
O1W .46711(7) .61340(10) -.4146(2) .0599(4) Uani ?
H1N' .2610(10) .600(2) -.114(3) .075(7) Uiso ?
H3N' .3810(10) .601(2) .413(3) .082(7) Uiso ?
H2a .1270(10) .474(2) .308(4) .062(6) Uiso ?
H2b .1950(10) .386(2) .181(4) .077(6) Uiso ?
H3a .0690(10) .394(2) -.026(4) .069(6) Uiso ?
H3b .1380(10) .466(2) -.151(3) .063(6) Uiso ?
H4a .0190(10) .609(2) .107(5) .119(9) Uiso ?
H4b .0170(10) .616(2) -.159(4) .091(7) Uiso ?
H5a .0730(10) .829(2) -.041(4) .077(7) Uiso ?
H5b .1470(10) .744(2) -.161(3) .083(7) Uiso ?
H6a .2000(10) .829(2) .165(4) .067(6) Uiso ?
H6b .1298(9) .740(2) .304(3) .054(5) Uiso ?
H1W .5050(10) .552(2) -.437(5) .110(8) Uiso ?
H2W .4460(10) .602(2) -.273(4) .093(8) Uiso ?

loop_
_geom_angle_atom_site_label_1
_geom_angle_atom_site_label_2
_geom_angle_atom_site_label_3
_geom_angle
_geom_angle_publ_flag
C2' N1' C5' 113.40(10) yes
C2' N1' H1N' 125.0(10) no
C5' N1' H1N' 120.0(10) no
C2' N3' C4' 111.40(10) yes
C2' N3' H3N' 125.0(10) no
C4' N3' H3N' 122.0(10) no
O1 C2' N1' 129.4(2) yes
O1 C2' N3' 123.30(10) yes
N1' C2' N3' 107.30(10) yes
C3 C2 C5' 111.3(2) no
C3 C2 H2a 111.0(10) no
C3 C2 H2b 116.0(10) no
C5' C2 H2a 104.0(10) no
C5' C2 H2b 105.0(10) no
H2a C2 H2b 106.0(10) no
C2 C3 C4 111.6(2) no
C2 C3 H3a 111.0(10) no
C2 C3 H3b 106.0(10) no
C4 C3 H3a 108.0(10) no
C4 C3 H3b 110.0(10) no
H3a C3 H3b 108.0(10) no
C3 C4 C5 111.1(2) no
C3 C4 H4a 105.0(10) no
C3 C4 H4b 114.0(10) no
C5 C4 H4a 108.0(10) no
C5 C4 H4b 109.0(10) no
H4a C4 H4b 106.0(10) no
O2 C4' N3' 126.6(2) yes
O2 C4' C5' 125.30(10) yes
N3' C4' C5' 108.10(10) yes
C4 C5 C6 111.4(2) no
C4 C5 H5a 107.0(10) no
C4 C5 H5b 111.0(10) no
C6 C5 H5a 114.0(10) no
C6 C5 H5b 104.0(10) no
H5a C5 H5b 108.0(10) no
N1' C5' C2 112.20(10) no
N1' C5' C4' 99.90(10) yes
N1' C5' C6 112.30(10) no
C2 C5' C4' 110.70(10) no
C2 C5' C6 110.80(10) no
C4' C5' C6 110.50(10) no
C5 C6 C5' 111.2(2) no
C5 C6 H6a 112.0(10) no
C5 C6 H6b 111.6(9) no
C5' C6 H6a 107.0(10) no
C5' C6 H6b 103.0(10) no
H6a C6 H6b 110.0(10) no
H1W O1W H2W 110(2) no

loop_
_geom_bond_atom_site_label_1
_geom_bond_atom_site_label_2
_geom_bond_distance
_geom_bond_publ_flag
O1 C2' 1.218(2) yes
O2 C4' 1.220(2) yes
N1' C2' 1.326(2) yes
N1' C5' 1.461(2) yes
N1' H1N' .82(2) no
N3' C2' 1.397(2) yes
N3' C4' 1.345(2) yes
N3' H3N' .95(2) no
C2 C3 1.530(3) no
C2 C5' 1.526(2) no
C2 H2a 1.02(2) no
C2 H2b 1.00(2) no
C3 C4 1.505(3) no
C3 H3a .94(2) no
C3 H3b .98(2) no
C4 C5 1.515(3) no
C4 H4a 1.07(3) no
C4 H4b 1.02(2) no
C4' C5' 1.518(2) yes
C5 C6 1.525(3) no
C5 H5a .99(2) no
C5 H5b 1.06(2) no
C5' C6 1.528(2) no
C6 H6a 1.03(2) no
C6 H6b 1.03(2) no
O1W H1W .88(2) no
O1W H2W .96(2) no

loop_
_geom_hbond_atom_site_label_D
_geom_hbond_atom_site_label_H
_geom_hbond_atom_site_label_A
_geom_hbond_site_symmetry_A
_geom_hbond_distance_DH
_geom_hbond_distance_HA
_geom_hbond_distance_DA
_geom_hbond_angle_DHA
_geom_hbond_publ_flag
N1' H1' O2 1_554 0.82(2) 2.09(2) 2.908(2) 176(2) yes
N3' H3' O1W 1_556 0.95(2) 1.82(2) 2.760(2) 175(2) yes
O1W H2W O1 . 0.96(2) 1.83(2) 2.788(2) 177(2) yes
O1W H1W O1 2_664 0.88(2) 1.98(2) 2.852(2) 178(3) yes
